data_4067915
loop_
_publ_author_name
'Bouyahyi, Miloud'
'Roisnel, Thierry'
'Carpentier, Jean-Fran\,cois'

_publ_section_title
;
 Aluminum Complexes of Bidentate Fluorinated Alkoxy-Imino Ligands:
 Syntheses, Structures, and Use in Ring-Opening Polymerization of Cyclic
 Esters
;
_journal_issue 4
_journal_name_full Organometallics
_journal_page_first 1458
_journal_paper_doi 10.1021/om200907x
_journal_volume 31
_journal_year 2012
_chemical_compound_source 'synthesis as described'
_chemical_formula_moiety 'C37 H31 Al1 F12 N2 O3'
_chemical_formula_sum 'C37 H31 Al F12 N2 O3'
_chemical_formula_weight 806.62
_chemical_name_systematic
;
 ?
;
_space_group_IT_number 2
_symmetry_cell_setting triclinic
_symmetry_Int_Tables_number 2
_symmetry_space_group_name_Hall '-P 1'
_symmetry_space_group_name_H-M 'P -1'
_atom_sites_solution_hydrogens geom
_atom_sites_solution_primary direct
_atom_sites_solution_secondary difmap
_audit_conform_dict_location ftp://ftp.iucr.org/pub/cif_core.dic
_audit_conform_dict_name cif_core.dic
_audit_conform_dict_version 2.4
_audit_creation_date 2008-09-16T17:42:04-00:00
_audit_creation_method 'WinGX routine CIF_UPDATE'
_cell_angle_alpha 81.295(4)
_cell_angle_beta 82.018(4)
_cell_angle_gamma 84.649(4)
_cell_formula_units_Z 2
_cell_length_a 9.2914(8)
_cell_length_b 12.4610(12)
_cell_length_c 16.2362(15)
_cell_measurement_reflns_used 6626
_cell_measurement_temperature 100(2)
_cell_measurement_theta_max 26.53
_cell_measurement_theta_min 2.23
_cell_measurement_wavelength 0.71073
_cell_volume 1835.2(3)
_computing_cell_refinement 'Bruker SMART, 2006'
_computing_data_collection 'Bruker SMART, 2006'
_computing_data_reduction 'Bruker SAINT, 2006'
_computing_molecular_graphics 'Ortep-3 for Windows (Farrugia, 1997)'
_computing_publication_material 'WinGX publication routines (Farrugia, 1999)'
_computing_structure_refinement 'SHELXL-97 (Sheldrick, 1997)'
_computing_structure_solution 'SIR97 (Altomare et al., 1999)'
_diffrn_ambient_temperature 100(2)
_diffrn_detector 'CCD plate'
_diffrn_measured_fraction_theta_full 0.992
_diffrn_measured_fraction_theta_max 0.992
_diffrn_measurement_device_type 'APEXII, Bruker-AXS'
_diffrn_measurement_method 'CCD rotation images, thin slices'
_diffrn_radiation_monochromator graphite
_diffrn_radiation_probe x-ray
_diffrn_radiation_type MoK\a
_diffrn_radiation_wavelength 0.71073
_diffrn_reflns_av_R_equivalents 0.0561
_diffrn_reflns_av_unetI/netI 0.057
_diffrn_reflns_limit_h_max 12
_diffrn_reflns_limit_h_min -12
_diffrn_reflns_limit_k_max 16
_diffrn_reflns_limit_k_min -16
_diffrn_reflns_limit_l_max 21
_diffrn_reflns_limit_l_min -21
_diffrn_reflns_number 29797
_diffrn_reflns_theta_full 27.48
_diffrn_reflns_theta_max 27.48
_diffrn_reflns_theta_min 3.59
_exptl_absorpt_coefficient_mu 0.156
_exptl_absorpt_correction_T_max 0.989
_exptl_absorpt_correction_T_min 0.935
_exptl_absorpt_correction_type multi-scan
_exptl_absorpt_process_details
;
  [Sheldrick, G.M. (2002). SADABS Bruker AXS Inc., Madison, Wisconsin, USA]
;
_exptl_crystal_colour colourless
_exptl_crystal_density_diffrn 1.46
_exptl_crystal_density_method 'not measured'
_exptl_crystal_description prism
_exptl_crystal_F_000 824
_exptl_crystal_size_max 0.37
_exptl_crystal_size_mid 0.16
_exptl_crystal_size_min 0.07
_refine_diff_density_max 0.402
_refine_diff_density_min -0.362
_refine_diff_density_rms 0.062
_refine_ls_extinction_method none
_refine_ls_goodness_of_fit_ref 1.074
_refine_ls_hydrogen_treatment constr
_refine_ls_matrix_type full
_refine_ls_number_parameters 498
_refine_ls_number_reflns 8331
_refine_ls_number_restraints 0
_refine_ls_restrained_S_all 1.074
_refine_ls_R_factor_all 0.0735
_refine_ls_R_factor_gt 0.0501
_refine_ls_shift/su_max 0.001
_refine_ls_shift/su_mean 0
_refine_ls_structure_factor_coef Fsqd
_refine_ls_weighting_details 'calc w=1/[\s^2^(Fo^2^)+(0.0515P)^2^+0.5040P] where P=(Fo^2^+2Fc^2^)/3'
_refine_ls_weighting_scheme calc
_refine_ls_wR_factor_gt 0.1127
_refine_ls_wR_factor_ref 0.1291
_reflns_number_gt 6077
_reflns_number_total 8331
_reflns_threshold_expression >2sigma(I)
_cod_data_source_file om200907x_si_001.cif
_cod_data_source_block complex4c
_cod_database_code 4067915

loop_
_symmetry_equiv_pos_as_xyz
'x, y, z'
'-x, -y, -z'

loop_
_atom_site_label
_atom_site_type_symbol
_atom_site_fract_x
_atom_site_fract_y
_atom_site_fract_z
_atom_site_U_iso_or_equiv
_atom_site_adp_type
_atom_site_occupancy
_atom_site_calc_flag
_atom_site_refinement_flags
Al1 Al 0.38289(6) 0.23377(5) 0.24177(3) 0.01873(14) Uani 1 d .
O1 O 0.42518(15) 0.30153(11) 0.14350(8) 0.0234(3) Uani 1 d .
C2 C 0.3855(2) 0.32560(18) 0.06167(13) 0.0304(5) Uani 1 d .
H2 H 0.3199 0.394 0.0588 0.036 Uiso 1 calc R
C3 C 0.5221(3) 0.3465(2) -0.00109(14) 0.0362(5) Uani 1 d .
H3A H 0.5775 0.3996 0.0175 0.054 Uiso 1 calc R
H3B H 0.4937 0.3753 -0.0566 0.054 Uiso 1 calc R
H3C H 0.5827 0.2782 -0.0044 0.054 Uiso 1 calc R
C4 C 0.3035(3) 0.2362(2) 0.04011(14) 0.0368(5) Uani 1 d .
H4A H 0.3671 0.1688 0.0405 0.055 Uiso 1 calc R
H4B H 0.2729 0.2576 -0.0158 0.055 Uiso 1 calc R
H4C H 0.2174 0.2241 0.0817 0.055 Uiso 1 calc R
N11 N 0.50974(17) 0.08972(13) 0.21761(10) 0.0192(3) Uani 1 d .
C12 C 0.6294(2) 0.09720(15) 0.14988(12) 0.0197(4) Uani 1 d .
C13 C 0.7364(2) 0.16795(16) 0.15123(13) 0.0237(4) Uani 1 d .
H13 H 0.7301 0.2105 0.1956 0.028 Uiso 1 calc R
C14 C 0.8529(2) 0.17586(17) 0.08690(13) 0.0272(5) Uani 1 d .
H14 H 0.9269 0.2231 0.088 0.033 Uiso 1 calc R
C15 C 0.8611(2) 0.11507(18) 0.02139(14) 0.0319(5) Uani 1 d .
H15 H 0.9408 0.1202 -0.0222 0.038 Uiso 1 calc R
C16 C 0.7519(2) 0.04637(18) 0.01982(13) 0.0305(5) Uani 1 d .
H16 H 0.757 0.0052 -0.0253 0.037 Uiso 1 calc R
C17 C 0.6355(2) 0.03745(16) 0.08357(13) 0.0256(4) Uani 1 d .
H17 H 0.5608 -0.009 0.0819 0.031 Uiso 1 calc R
C18 C 0.4817(2) -0.00418(15) 0.26022(12) 0.0193(4) Uani 1 d .
C19 C 0.5704(2) -0.10823(15) 0.25009(12) 0.0215(4) Uani 1 d .
C20 C 0.7208(2) -0.11707(16) 0.25158(13) 0.0253(4) Uani 1 d .
H20 H 0.7685 -0.0559 0.2596 0.03 Uiso 1 calc R
C21 C 0.8011(2) -0.21496(17) 0.24145(14) 0.0313(5) Uani 1 d .
H21 H 0.9033 -0.2207 0.2431 0.038 Uiso 1 calc R
C22 C 0.7327(2) -0.30443(17) 0.22895(14) 0.0319(5) Uani 1 d .
H22 H 0.7883 -0.3709 0.221 0.038 Uiso 1 calc R
C23 C 0.5833(3) -0.29679(17) 0.22806(14) 0.0313(5) Uani 1 d .
H23 H 0.5365 -0.3581 0.2195 0.038 Uiso 1 calc R
C24 C 0.5013(2) -0.19988(16) 0.23963(13) 0.0263(5) Uani 1 d .
H24 H 0.3985 -0.1956 0.2405 0.032 Uiso 1 calc R
C25 C 0.3551(2) -0.00961(15) 0.33000(12) 0.0203(4) Uani 1 d .
H25A H 0.384 0.0195 0.3783 0.024 Uiso 1 calc R
H25B H 0.3363 -0.087 0.3486 0.024 Uiso 1 calc R
C26 C 0.2114(2) 0.05332(16) 0.30648(12) 0.0216(4) Uani 1 d .
C27 C 0.1465(2) -0.00620(17) 0.24515(13) 0.0256(4) Uani 1 d .
F28 F 0.24154(13) -0.01441(10) 0.17575(7) 0.0340(3) Uani 1 d .
F29 F 0.11554(14) -0.10892(10) 0.27813(8) 0.0342(3) Uani 1 d .
F30 F 0.02426(14) 0.04479(11) 0.22013(9) 0.0391(3) Uani 1 d .
C31 C 0.1053(2) 0.05472(16) 0.38838(13) 0.0256(4) Uani 1 d .
F32 F 0.08557(13) -0.04544(9) 0.43070(8) 0.0326(3) Uani 1 d .
F33 F -0.02586(13) 0.10171(11) 0.37509(9) 0.0398(3) Uani 1 d .
F34 F 0.15753(14) 0.11145(10) 0.44032(8) 0.0366(3) Uani 1 d .
O35 O 0.22607(14) 0.15931(10) 0.27006(9) 0.0237(3) Uani 1 d .
N41 N 0.25541(17) 0.37005(13) 0.28125(10) 0.0195(3) Uani 1 d .
C42 C 0.1701(2) 0.43185(15) 0.21895(12) 0.0206(4) Uani 1 d .
C43 C 0.0515(2) 0.38629(17) 0.19769(13) 0.0259(4) Uani 1 d .
H43 H 0.0261 0.3158 0.2236 0.031 Uiso 1 calc R
C44 C -0.0296(2) 0.44583(18) 0.13774(14) 0.0316(5) Uani 1 d .
H44 H -0.1119 0.4162 0.1235 0.038 Uiso 1 calc R
C45 C 0.0088(3) 0.54785(19) 0.09872(13) 0.0343(5) Uani 1 d .
H45 H -0.0468 0.5876 0.0578 0.041 Uiso 1 calc R
C46 C 0.1280(2) 0.59159(18) 0.11941(13) 0.0322(5) Uani 1 d .
H46 H 0.1543 0.6613 0.0924 0.039 Uiso 1 calc R
C47 C 0.2102(2) 0.53376(17) 0.17997(13) 0.0270(5) Uani 1 d .
H47 H 0.2922 0.5638 0.1942 0.032 Uiso 1 calc R
C48 C 0.2542(2) 0.40640(15) 0.35168(12) 0.0202(4) Uani 1 d .
C49 C 0.1617(2) 0.50345(15) 0.37669(12) 0.0206(4) Uani 1 d .
C50 C 0.0108(2) 0.50813(16) 0.37923(12) 0.0226(4) Uani 1 d .
H50 H -0.0338 0.4492 0.3647 0.027 Uiso 1 calc R
C51 C -0.0745(2) 0.59841(17) 0.40281(12) 0.0257(4) Uani 1 d .
H51 H -0.1774 0.6013 0.4045 0.031 Uiso 1 calc R
C52 C -0.0093(2) 0.68487(17) 0.42408(13) 0.0266(5) Uani 1 d .
H52 H -0.0677 0.7473 0.4393 0.032 Uiso 1 calc R
C53 C 0.1403(2) 0.68005(17) 0.42305(13) 0.0268(5) Uani 1 d .
H53 H 0.1844 0.7391 0.4377 0.032 Uiso 1 calc R
C54 C 0.2261(2) 0.58917(16) 0.40074(13) 0.0247(4) Uani 1 d .
H54 H 0.3285 0.5851 0.4018 0.03 Uiso 1 calc R
C55 C 0.3427(2) 0.34446(16) 0.41776(12) 0.0212(4) Uani 1 d .
H55A H 0.2846 0.2859 0.4501 0.025 Uiso 1 calc R
H55B H 0.3565 0.3949 0.4572 0.025 Uiso 1 calc R
C56 C 0.4936(2) 0.29279(15) 0.38634(12) 0.0208(4) Uani 1 d .
C57 C 0.6015(2) 0.38241(18) 0.35752(13) 0.0284(5) Uani 1 d .
F58 F 0.55631(14) 0.45173(10) 0.29299(8) 0.0375(3) Uani 1 d .
F59 F 0.61357(15) 0.44252(11) 0.41834(9) 0.0416(3) Uani 1 d .
F60 F 0.73599(13) 0.34328(11) 0.33101(9) 0.0401(3) Uani 1 d .
C61 C 0.5452(2) 0.21329(16) 0.46156(13) 0.0245(4) Uani 1 d .
F62 F 0.54227(13) 0.26242(10) 0.53040(7) 0.0322(3) Uani 1 d .
F63 F 0.67972(13) 0.16843(10) 0.44480(8) 0.0362(3) Uani 1 d .
F64 F 0.45686(14) 0.13194(10) 0.48361(8) 0.0335(3) Uani 1 d .
O65 O 0.49601(14) 0.23313(11) 0.32136(8) 0.0225(3) Uani 1 d .

loop_
_atom_site_aniso_label
_atom_site_aniso_U_11
_atom_site_aniso_U_22
_atom_site_aniso_U_33
_atom_site_aniso_U_23
_atom_site_aniso_U_13
_atom_site_aniso_U_12
Al1 0.0186(3) 0.0194(3) 0.0182(3) -0.0022(2) -0.0028(2) -0.0017(2)
O1 0.0266(7) 0.0249(7) 0.0169(7) -0.0005(5) -0.0007(5) 0.0004(6)
C2 0.0336(12) 0.0334(12) 0.0222(11) -0.0004(9) -0.0031(9) 0.0012(9)
C3 0.0353(13) 0.0450(14) 0.0246(12) 0.0013(10) 0.0015(9) -0.0022(10)
C4 0.0372(13) 0.0453(14) 0.0296(13) -0.0071(10) -0.0071(10) -0.0054(11)
N11 0.0184(8) 0.0219(8) 0.0184(8) -0.0040(6) -0.0043(6) -0.0021(6)
C12 0.0189(9) 0.0205(10) 0.0187(10) -0.0004(7) -0.0019(7) -0.0004(7)
C13 0.0215(10) 0.0237(10) 0.0261(11) -0.0050(8) -0.0041(8) 0.0012(8)
C14 0.0215(10) 0.0282(11) 0.0297(12) -0.0001(9) 0.0000(8) -0.0011(8)
C15 0.0306(12) 0.0327(12) 0.0273(12) 0.0003(9) 0.0060(9) 0.0024(9)
C16 0.0374(12) 0.0298(12) 0.0229(11) -0.0058(9) 0.0020(9) 0.0004(9)
C17 0.0291(11) 0.0247(11) 0.0238(11) -0.0046(8) -0.0037(8) -0.0033(9)
C18 0.0184(9) 0.0219(10) 0.0191(10) -0.0055(8) -0.0047(7) -0.0017(8)
C19 0.0240(10) 0.0201(10) 0.0200(10) -0.0029(8) -0.0025(8) 0.0006(8)
C20 0.0245(10) 0.0229(10) 0.0282(11) -0.0017(8) -0.0051(8) -0.0002(8)
C21 0.0251(11) 0.0303(12) 0.0362(13) -0.0005(9) -0.0041(9) 0.0033(9)
C22 0.0378(13) 0.0241(11) 0.0318(12) -0.0043(9) -0.0039(10) 0.0077(9)
C23 0.0395(13) 0.0210(11) 0.0357(13) -0.0065(9) -0.0100(10) -0.0023(9)
C24 0.0268(11) 0.0240(11) 0.0287(11) -0.0034(9) -0.0047(9) -0.0029(8)
C25 0.0210(10) 0.0206(10) 0.0190(10) -0.0024(8) -0.0017(7) -0.0023(8)
C26 0.0181(9) 0.0217(10) 0.0245(11) -0.0023(8) -0.0010(8) -0.0030(8)
C27 0.0217(10) 0.0269(11) 0.0278(11) 0.0012(9) -0.0058(8) -0.0037(8)
F28 0.0352(7) 0.0460(8) 0.0232(7) -0.0088(6) -0.0039(5) -0.0094(6)
F29 0.0427(8) 0.0279(7) 0.0352(7) -0.0013(5) -0.0112(6) -0.0141(6)
F30 0.0279(7) 0.0431(8) 0.0491(8) -0.0012(6) -0.0192(6) -0.0039(6)
C31 0.0232(10) 0.0236(11) 0.0287(11) -0.0035(9) 0.0005(8) -0.0012(8)
F32 0.0364(7) 0.0266(7) 0.0307(7) -0.0009(5) 0.0084(5) -0.0056(5)
F33 0.0221(6) 0.0452(8) 0.0463(8) -0.0011(6) 0.0051(6) 0.0047(6)
F34 0.0378(7) 0.0399(8) 0.0338(7) -0.0185(6) 0.0077(6) -0.0092(6)
O35 0.0197(7) 0.0180(7) 0.0317(8) 0.0024(6) -0.0031(6) -0.0026(5)
N41 0.0189(8) 0.0200(8) 0.0202(9) -0.0024(6) -0.0036(6) -0.0034(6)
C42 0.0232(10) 0.0224(10) 0.0152(9) -0.0041(7) -0.0011(7) 0.0039(8)
C43 0.0261(11) 0.0259(11) 0.0267(11) -0.0084(9) -0.0045(8) 0.0023(8)
C44 0.0322(12) 0.0350(12) 0.0306(12) -0.0114(10) -0.0130(9) 0.0058(9)
C45 0.0410(13) 0.0394(13) 0.0215(11) -0.0073(9) -0.0087(10) 0.0139(10)
C46 0.0374(13) 0.0282(12) 0.0258(12) 0.0024(9) 0.0012(9) 0.0065(9)
C47 0.0253(11) 0.0264(11) 0.0277(11) -0.0027(9) -0.0009(8) 0.0006(8)
C48 0.0195(10) 0.0197(10) 0.0216(10) -0.0021(8) -0.0025(8) -0.0047(8)
C49 0.0240(10) 0.0205(10) 0.0175(10) -0.0029(7) -0.0038(8) -0.0002(8)
C50 0.0245(10) 0.0236(10) 0.0204(10) -0.0042(8) -0.0038(8) -0.0018(8)
C51 0.0222(10) 0.0323(12) 0.0222(11) -0.0034(9) -0.0039(8) 0.0001(9)
C52 0.0303(11) 0.0229(11) 0.0257(11) -0.0049(8) -0.0016(9) 0.0031(9)
C53 0.0310(11) 0.0223(11) 0.0289(12) -0.0072(8) -0.0065(9) -0.0016(9)
C54 0.0226(10) 0.0254(11) 0.0267(11) -0.0037(8) -0.0049(8) -0.0025(8)
C55 0.0216(10) 0.0229(10) 0.0197(10) -0.0038(8) -0.0049(8) 0.0004(8)
C56 0.0213(10) 0.0208(10) 0.0220(10) -0.0053(8) -0.0063(8) -0.0011(8)
C57 0.0253(11) 0.0337(12) 0.0278(12) -0.0046(9) -0.0071(9) -0.0041(9)
F58 0.0369(7) 0.0342(7) 0.0401(8) 0.0104(6) -0.0108(6) -0.0129(6)
F59 0.0485(8) 0.0397(8) 0.0430(8) -0.0151(6) -0.0079(6) -0.0187(6)
F60 0.0216(7) 0.0474(8) 0.0508(9) -0.0062(7) -0.0004(6) -0.0066(6)
C61 0.0229(10) 0.0261(11) 0.0264(11) -0.0071(8) -0.0073(8) 0.0003(8)
F62 0.0386(7) 0.0371(7) 0.0241(7) -0.0088(5) -0.0128(5) 0.0015(6)
F63 0.0295(7) 0.0423(8) 0.0356(7) -0.0049(6) -0.0107(5) 0.0127(6)
F64 0.0399(7) 0.0276(7) 0.0340(7) 0.0033(5) -0.0144(6) -0.0059(5)
O65 0.0234(7) 0.0239(7) 0.0215(7) -0.0066(6) -0.0055(6) 0.0020(6)

loop_
_atom_type_symbol
_atom_type_description
_atom_type_scat_dispersion_real
_atom_type_scat_dispersion_imag
_atom_type_scat_source
C C 0.0033 0.0016 'International Tables Vol C Tables 4.2.6.8 and 6.1.1.4'
H H 0 0 'International Tables Vol C Tables 4.2.6.8 and 6.1.1.4'
N N 0.0061 0.0033 'International Tables Vol C Tables 4.2.6.8 and 6.1.1.4'
O O 0.0106 0.006 'International Tables Vol C Tables 4.2.6.8 and 6.1.1.4'
F F 0.0171 0.0103 'International Tables Vol C Tables 4.2.6.8 and 6.1.1.4'
Al Al 0.0645 0.0514 'International Tables Vol C Tables 4.2.6.8 and 6.1.1.4'

loop_
_geom_angle_atom_site_label_1
_geom_angle_atom_site_label_2
_geom_angle_atom_site_label_3
_geom_angle
O1 Al1 O35 122.26(7)
O1 Al1 O65 121.32(7)
O35 Al1 O65 116.41(7)
O1 Al1 N41 91.86(7)
O35 Al1 N41 87.86(6)
O65 Al1 N41 90.77(6)
O1 Al1 N11 94.78(7)
O35 Al1 N11 90.08(6)
O65 Al1 N11 84.28(6)
N41 Al1 N11 173.14(7)
C2 O1 Al1 145.58(13)
O1 C2 C4 111.87(17)
O1 C2 C3 109.24(18)
C4 C2 C3 111.45(19)
O1 C2 H2 108
C4 C2 H2 108
C3 C2 H2 108
C2 C3 H3A 109.5
C2 C3 H3B 109.5
H3A C3 H3B 109.5
C2 C3 H3C 109.5
H3A C3 H3C 109.5
H3B C3 H3C 109.5
C2 C4 H4A 109.5
C2 C4 H4B 109.5
H4A C4 H4B 109.5
C2 C4 H4C 109.5
H4A C4 H4C 109.5
H4B C4 H4C 109.5
C18 N11 C12 119.75(16)
C18 N11 Al1 121.93(13)
C12 N11 Al1 118.30(12)
C17 C12 C13 120.47(18)
C17 C12 N11 120.87(17)
C13 C12 N11 118.64(17)
C12 C13 C14 119.52(19)
C12 C13 H13 120.2
C14 C13 H13 120.2
C15 C14 C13 120.3(2)
C15 C14 H14 119.8
C13 C14 H14 119.8
C14 C15 C16 119.6(2)
C14 C15 H15 120.2
C16 C15 H15 120.2
C17 C16 C15 120.7(2)
C17 C16 H16 119.7
C15 C16 H16 119.7
C16 C17 C12 119.37(19)
C16 C17 H17 120.3
C12 C17 H17 120.3
N11 C18 C19 125.10(17)
N11 C18 C25 118.57(17)
C19 C18 C25 116.21(16)
C20 C19 C24 119.18(18)
C20 C19 C18 121.43(17)
C24 C19 C18 119.39(17)
C21 C20 C19 120.21(19)
C21 C20 H20 119.9
C19 C20 H20 119.9
C22 C21 C20 120.3(2)
C22 C21 H21 119.8
C20 C21 H21 119.8
C23 C22 C21 119.9(2)
C23 C22 H22 120
C21 C22 H22 120
C22 C23 C24 120.3(2)
C22 C23 H23 119.8
C24 C23 H23 119.8
C23 C24 C19 119.98(19)
C23 C24 H24 120
C19 C24 H24 120
C18 C25 C26 115.17(16)
C18 C25 H25A 108.5
C26 C25 H25A 108.5
C18 C25 H25B 108.5
C26 C25 H25B 108.5
H25A C25 H25B 107.5
O35 C26 C27 108.11(16)
O35 C26 C31 107.82(16)
C27 C26 C31 109.70(15)
O35 C26 C25 114.45(15)
C27 C26 C25 109.41(16)
C31 C26 C25 107.30(16)
F30 C27 F28 106.96(16)
F30 C27 F29 106.93(16)
F28 C27 F29 106.27(17)
F30 C27 C26 112.98(17)
F28 C27 C26 110.46(16)
F29 C27 C26 112.84(16)
F33 C31 F34 106.85(17)
F33 C31 F32 107.28(16)
F34 C31 F32 106.77(16)
F33 C31 C26 112.61(17)
F34 C31 C26 110.03(16)
F32 C31 C26 112.96(16)
C26 O35 Al1 130.64(12)
C48 N41 C42 118.42(16)
C48 N41 Al1 126.36(13)
C42 N41 Al1 115.04(12)
C47 C42 C43 120.97(18)
C47 C42 N41 119.83(17)
C43 C42 N41 119.18(17)
C42 C43 C44 118.9(2)
C42 C43 H43 120.5
C44 C43 H43 120.5
C45 C44 C43 120.6(2)
C45 C44 H44 119.7
C43 C44 H44 119.7
C46 C45 C44 120.0(2)
C46 C45 H45 120
C44 C45 H45 120
C45 C46 C47 120.4(2)
C45 C46 H46 119.8
C47 C46 H46 119.8
C42 C47 C46 119.1(2)
C42 C47 H47 120.4
C46 C47 H47 120.4
N41 C48 C49 124.29(17)
N41 C48 C55 119.81(17)
C49 C48 C55 115.75(16)
C50 C49 C54 119.45(18)
C50 C49 C48 120.57(17)
C54 C49 C48 119.94(17)
C51 C50 C49 120.27(18)
C51 C50 H50 119.9
C49 C50 H50 119.9
C50 C51 C52 119.95(19)
C50 C51 H51 120
C52 C51 H51 120
C53 C52 C51 120.13(19)
C53 C52 H52 119.9
C51 C52 H52 119.9
C52 C53 C54 120.19(19)
C52 C53 H53 119.9
C54 C53 H53 119.9
C53 C54 C49 119.96(18)
C53 C54 H54 120
C49 C54 H54 120
C48 C55 C56 116.93(16)
C48 C55 H55A 108.1
C56 C55 H55A 108.1
C48 C55 H55B 108.1
C56 C55 H55B 108.1
H55A C55 H55B 107.3
O65 C56 C55 115.23(15)
O65 C56 C57 107.92(16)
C55 C56 C57 109.83(16)
O65 C56 C61 106.93(15)
C55 C56 C61 106.78(15)
C57 C56 C61 110.06(15)
F60 C57 F58 106.56(17)
F60 C57 F59 106.94(16)
F58 C57 F59 106.65(17)
F60 C57 C56 113.24(18)
F58 C57 C56 110.12(16)
F59 C57 C56 112.93(17)
F63 C61 F64 107.22(16)
F63 C61 F62 107.26(15)
F64 C61 F62 106.37(16)
F63 C61 C56 113.15(16)
F64 C61 C56 110.30(15)
F62 C61 C56 112.18(16)
C56 O65 Al1 134.15(12)

loop_
_geom_bond_atom_site_label_1
_geom_bond_atom_site_label_2
_geom_bond_distance
Al1 O1 1.7009(14)
Al1 O35 1.7698(14)
Al1 O65 1.7740(14)
Al1 N41 2.1074(17)
Al1 N11 2.1107(17)
O1 C2 1.409(2)
C2 C4 1.515(3)
C2 C3 1.530(3)
C2 H2 1
C3 H3A 0.98
C3 H3B 0.98
C3 H3C 0.98
C4 H4A 0.98
C4 H4B 0.98
C4 H4C 0.98
N11 C18 1.295(2)
N11 C12 1.450(2)
C12 C17 1.391(3)
C12 C13 1.393(3)
C13 C14 1.395(3)
C13 H13 0.95
C14 C15 1.386(3)
C14 H14 0.95
C15 C16 1.393(3)
C15 H15 0.95
C16 C17 1.389(3)
C16 H16 0.95
C17 H17 0.95
C18 C19 1.488(3)
C18 C25 1.514(3)
C19 C20 1.395(3)
C19 C24 1.404(3)
C20 C21 1.388(3)
C20 H20 0.95
C21 C22 1.387(3)
C21 H21 0.95
C22 C23 1.385(3)
C22 H22 0.95
C23 C24 1.390(3)
C23 H23 0.95
C24 H24 0.95
C25 C26 1.549(3)
C25 H25A 0.99
C25 H25B 0.99
C26 O35 1.374(2)
C26 C27 1.543(3)
C26 C31 1.543(3)
C27 F30 1.332(2)
C27 F28 1.342(2)
C27 F29 1.351(2)
C31 F33 1.333(2)
C31 F34 1.343(2)
C31 F32 1.346(2)
N41 C48 1.290(2)
N41 C42 1.455(2)
C42 C47 1.390(3)
C42 C43 1.392(3)
C43 C44 1.395(3)
C43 H43 0.95
C44 C45 1.387(3)
C44 H44 0.95
C45 C46 1.381(3)
C45 H45 0.95
C46 C47 1.400(3)
C46 H46 0.95
C47 H47 0.95
C48 C49 1.491(3)
C48 C55 1.516(3)
C49 C50 1.393(3)
C49 C54 1.401(3)
C50 C51 1.386(3)
C50 H50 0.95
C51 C52 1.393(3)
C51 H51 0.95
C52 C53 1.384(3)
C52 H52 0.95
C53 C54 1.387(3)
C53 H53 0.95
C54 H54 0.95
C55 C56 1.540(3)
C55 H55A 0.99
C55 H55B 0.99
C56 O65 1.376(2)
C56 C57 1.547(3)
C56 C61 1.553(3)
C57 F60 1.336(2)
C57 F58 1.342(2)
C57 F59 1.349(2)
C61 F63 1.330(2)
C61 F64 1.339(2)
C61 F62 1.349(2)

loop_
_geom_torsion_atom_site_label_1
_geom_torsion_atom_site_label_2
_geom_torsion_atom_site_label_3
_geom_torsion_atom_site_label_4
_geom_torsion
O35 Al1 O1 C2 -2.9(3)
O65 Al1 O1 C2 176.4(2)
N41 Al1 O1 C2 -91.5(2)
N11 Al1 O1 C2 90.2(2)
Al1 O1 C2 C4 -27.4(3)
Al1 O1 C2 C3 -151.25(19)
O1 Al1 N11 C18 -155.41(15)
O35 Al1 N11 C18 -33.01(15)
O65 Al1 N11 C18 83.54(15)
O1 Al1 N11 C12 23.20(14)
O35 Al1 N11 C12 145.60(13)
O65 Al1 N11 C12 -97.86(13)
C18 N11 C12 C17 56.6(2)
Al1 N11 C12 C17 -122.07(17)
C18 N11 C12 C13 -125.22(19)
Al1 N11 C12 C13 56.1(2)
C17 C12 C13 C14 -2.2(3)
N11 C12 C13 C14 179.62(17)
C12 C13 C14 C15 1.0(3)
C13 C14 C15 C16 0.4(3)
C14 C15 C16 C17 -0.6(3)
C15 C16 C17 C12 -0.6(3)
C13 C12 C17 C16 2.0(3)
N11 C12 C17 C16 -179.87(18)
C12 N11 C18 C19 4.9(3)
Al1 N11 C18 C19 -176.56(14)
C12 N11 C18 C25 -179.39(16)
Al1 N11 C18 C25 -0.8(2)
N11 C18 C19 C20 51.1(3)
C25 C18 C19 C20 -124.8(2)
N11 C18 C19 C24 -129.6(2)
C25 C18 C19 C24 54.6(2)
C24 C19 C20 C21 1.1(3)
C18 C19 C20 C21 -179.60(19)
C19 C20 C21 C22 0.6(3)
C20 C21 C22 C23 -1.2(3)
C21 C22 C23 C24 0.0(3)
C22 C23 C24 C19 1.7(3)
C20 C19 C24 C23 -2.2(3)
C18 C19 C24 C23 178.44(18)
N11 C18 C25 C26 47.4(2)
C19 C18 C25 C26 -136.49(17)
C18 C25 C26 O35 -50.9(2)
C18 C25 C26 C27 70.6(2)
C18 C25 C26 C31 -170.47(16)
O35 C26 C27 F30 -53.1(2)
C31 C26 C27 F30 64.3(2)
C25 C26 C27 F30 -178.28(15)
O35 C26 C27 F28 66.7(2)
C31 C26 C27 F28 -175.97(15)
C25 C26 C27 F28 -58.5(2)
O35 C26 C27 F29 -174.50(15)
C31 C26 C27 F29 -57.2(2)
C25 C26 C27 F29 60.3(2)
O35 C26 C31 F33 59.9(2)
C27 C26 C31 F33 -57.6(2)
C25 C26 C31 F33 -176.40(16)
O35 C26 C31 F34 -59.2(2)
C27 C26 C31 F34 -176.72(16)
C25 C26 C31 F34 64.5(2)
O35 C26 C31 F32 -178.42(15)
C27 C26 C31 F32 64.1(2)
C25 C26 C31 F32 -54.7(2)
C27 C26 O35 Al1 -119.23(16)
C31 C26 O35 Al1 122.24(16)
C25 C26 O35 Al1 3.0(3)
O1 Al1 O35 C26 126.98(16)
O65 Al1 O35 C26 -52.38(18)
N41 Al1 O35 C26 -142.18(17)
N11 Al1 O35 C26 31.28(17)
O1 Al1 N41 C48 -136.76(16)
O35 Al1 N41 C48 101.02(16)
O65 Al1 N41 C48 -15.39(16)
O1 Al1 N41 C42 38.33(13)
O35 Al1 N41 C42 -83.89(13)
O65 Al1 N41 C42 159.70(13)
C48 N41 C42 C47 67.5(2)
Al1 N41 C42 C47 -107.97(18)
C48 N41 C42 C43 -114.2(2)
Al1 N41 C42 C43 70.3(2)
C47 C42 C43 C44 -1.6(3)
N41 C42 C43 C44 -179.83(18)
C42 C43 C44 C45 1.2(3)
C43 C44 C45 C46 -0.3(3)
C44 C45 C46 C47 -0.3(3)
C43 C42 C47 C46 1.0(3)
N41 C42 C47 C46 179.23(18)
C45 C46 C47 C42 0.0(3)
C42 N41 C48 C49 5.1(3)
Al1 N41 C48 C49 180.00(13)
C42 N41 C48 C55 -179.55(16)
Al1 N41 C48 C55 -4.6(2)
N41 C48 C49 C50 57.1(3)
C55 C48 C49 C50 -118.5(2)
N41 C48 C49 C54 -125.2(2)
C55 C48 C49 C54 59.2(2)
C54 C49 C50 C51 2.0(3)
C48 C49 C50 C51 179.77(18)
C49 C50 C51 C52 0.0(3)
C50 C51 C52 C53 -1.1(3)
C51 C52 C53 C54 0.1(3)
C52 C53 C54 C49 2.0(3)
C50 C49 C54 C53 -3.0(3)
C48 C49 C54 C53 179.23(18)
N41 C48 C55 C56 38.6(3)
C49 C48 C55 C56 -145.61(17)
C48 C55 C56 O65 -48.5(2)
C48 C55 C56 C57 73.6(2)
C48 C55 C56 C61 -167.05(16)
O65 C56 C57 F60 -55.0(2)
C55 C56 C57 F60 178.64(16)
C61 C56 C57 F60 61.4(2)
O65 C56 C57 F58 64.2(2)
C55 C56 C57 F58 -62.2(2)
C61 C56 C57 F58 -179.46(16)
O65 C56 C57 F59 -176.72(15)
C55 C56 C57 F59 56.9(2)
C61 C56 C57 F59 -60.4(2)
O65 C56 C61 F63 60.7(2)
C55 C56 C61 F63 -175.46(16)
C57 C56 C61 F63 -56.3(2)
O65 C56 C61 F64 -59.4(2)
C55 C56 C61 F64 64.4(2)
C57 C56 C61 F64 -176.40(16)
O65 C56 C61 F62 -177.80(15)
C55 C56 C61 F62 -53.9(2)
C57 C56 C61 F62 65.2(2)
C55 C56 O65 Al1 24.2(2)
C57 C56 O65 Al1 -98.95(18)
C61 C56 O65 Al1 142.67(14)
O1 Al1 O65 C56 96.95(18)
O35 Al1 O65 C56 -83.68(18)
N41 Al1 O65 C56 4.31(17)
N11 Al1 O65 C56 -170.93(17)
